data_2213012
loop_
_publ_author_name
'Yang, Jin'
'Ng, Seik Weng'

_publ_section_title
;Poly[[tetraaquabis(\m~4~-fumarato-\k^4^<i>O</i>:<i>O</i>':<i>O</i>'':<i>O</i>''')(\m~2~-fumarato-\k^4^<i>O</i>,<i>O</i>':<i>O</i>'',<i>O</i>'''')diterbium(III)]
 <i>N</i>,<i>N</i>-dimethylformamide solvate]
;
_journal_coeditor_code SJ2239
_journal_issue 4
_journal_name_full 'Acta Crystallographica Section E'
_journal_page_first m1168
_journal_page_last m1170
_journal_paper_doi 10.1107/S1600536807011282
_journal_volume 63
_journal_year 2007
_chemical_formula_iupac '[Tb2 (C4 H2 O4)3 (H2 O)4] , C3 H7 N O'
_chemical_formula_moiety 'C12 H14 N O16 Tb2 , C3 H7 N O'
_chemical_formula_sum 'C15 H21 N O17 Tb2'
_chemical_formula_weight 805.17
_chemical_name_systematic
;
Poly[[tetraaquabis(\m~4~-fumarato-\k^4^O:O':O'':O''')(\m~2~-fumarato-
\k^4^O,O':O'',O'''')diterbium(III)] N,N-dimethylformamide solvate]
;
_space_group_IT_number 15
_symmetry_cell_setting monoclinic
_symmetry_space_group_name_Hall '-C 2yc'
_symmetry_space_group_name_H-M 'C 1 2/c 1'
_atom_sites_solution_hydrogens geom
_atom_sites_solution_primary direct
_atom_sites_solution_secondary difmap
_audit_creation_method SHELXL97
_cell_angle_alpha 90.00
_cell_angle_beta 96.71(2)
_cell_angle_gamma 90.00
_cell_formula_units_Z 4
_cell_length_a 16.422(7)
_cell_length_b 18.079(9)
_cell_length_c 9.631(3)
_cell_measurement_reflns_used 11960
_cell_measurement_temperature 295(2)
_cell_measurement_theta_max 27.5
_cell_measurement_theta_min 3.1
_cell_volume 2840(2)
_computing_cell_refinement RAPID-AUTO
_computing_data_collection 'RAPID-AUTO (Rigaku, 1998)'
_computing_data_reduction 'CrystalStructure (Rigaku/MSC, 2002)'
_computing_molecular_graphics 'X-SEED (Barbour, 2001)'
_computing_publication_material 'publCIF (Westrip, 2007)'
_computing_structure_refinement 'SHELXL97 (Sheldrick, 1997)'
_computing_structure_solution 'atomic coordinates from published structure (Reference?)'
_diffrn_ambient_temperature 295(2)
_diffrn_measured_fraction_theta_full 1.00
_diffrn_measured_fraction_theta_max 1.00
_diffrn_measurement_device_type 'Rigaki R-AXIS IP area-detector'
_diffrn_measurement_method \w
_diffrn_radiation_monochromator graphite
_diffrn_radiation_source 'fine-focus sealed tube'
_diffrn_radiation_type MoK\a
_diffrn_radiation_wavelength 0.71073
_diffrn_reflns_av_R_equivalents 0.019
_diffrn_reflns_av_sigmaI/netI 0.017
_diffrn_reflns_limit_h_max 21
_diffrn_reflns_limit_h_min -21
_diffrn_reflns_limit_k_max 23
_diffrn_reflns_limit_k_min -23
_diffrn_reflns_limit_l_max 12
_diffrn_reflns_limit_l_min -11
_diffrn_reflns_number 13547
_diffrn_reflns_theta_full 27.5
_diffrn_reflns_theta_max 27.5
_diffrn_reflns_theta_min 3.1
_diffrn_standards_number 0
_exptl_absorpt_coefficient_mu 5.009
_exptl_absorpt_correction_T_max 0.434
_exptl_absorpt_correction_T_min 0.367
_exptl_absorpt_correction_type multi-scan
_exptl_absorpt_process_details '(ABSCOR; Higashi, 1995)'
_exptl_crystal_colour Green
_exptl_crystal_density_diffrn 1.883
_exptl_crystal_density_method 'not measured'
_exptl_crystal_description Block
_exptl_crystal_F_000 1536
_exptl_crystal_size_max 0.25
_exptl_crystal_size_mid 0.23
_exptl_crystal_size_min 0.20
_refine_diff_density_max 1.16
_refine_diff_density_min -0.65
_refine_ls_extinction_method none
_refine_ls_goodness_of_fit_ref 1.07
_refine_ls_hydrogen_treatment constr
_refine_ls_matrix_type full
_refine_ls_number_parameters 198
_refine_ls_number_reflns 3258
_refine_ls_number_restraints 48
_refine_ls_restrained_S_all 1.08
_refine_ls_R_factor_all 0.027
_refine_ls_R_factor_gt 0.024
_refine_ls_shift/su_max 0.001
_refine_ls_shift/su_mean 0.000
_refine_ls_structure_factor_coef Fsqd
_refine_ls_weighting_details 'calc w = 1/[\s^2^(Fo^2^)+(0.0475P)^2^+12.1038P] where P=(Fo^2^+2Fc^2^)/3'
_refine_ls_weighting_scheme calc
_refine_ls_wR_factor_gt 0.075
_refine_ls_wR_factor_ref 0.076
_reflns_number_gt 2976
_reflns_number_total 3258
_reflns_threshold_expression I>2\s(I)
_cod_data_source_file sj2239.cif
_cod_data_source_block I
_cod_depositor_comments
;
The following automatic conversions were performed:
'_symmetry_cell_setting' value 'Monoclinic' changed to 'monoclinic'
according to '/home/saulius/struct/CIF-dictionaries/cif_core.dic'
dictionary named 'cif_core.dic' version 2.4.1 from
2010-06-29.

'_exptl_absorpt_correction_type' value 'Multi-scan' changed
to 'multi-scan' according to
'/home/saulius/struct/CIF-dictionaries/cif_core.dic' dictionary named
'cif_core.dic' version 2.4.1 from 2010-06-29.

Automatic conversion script
Id: cif_fix_enum 1527 2010-12-29 10:47:43Z saulius 

The following automatic conversions were performed:

'_symmetry_cell_setting' value 'Monoclinic' changed to 'monoclinic'
according to /home/saulius/struct/CIF-dictionaries/cif_core.dic
dictionary named 'cif_core.dic' version 2.4.1 from
2010-06-29.

'_exptl_absorpt_correction_type' value 'Multi-scan'
changed to 'multi-scan' according to
/home/saulius/struct/CIF-dictionaries/cif_core.dic dictionary named
'cif_core.dic' version 2.4.1 from 2010-06-29.

Automatic conversion script
Id: cif_fix_values 1715 2011-07-08 13:25:40Z adriana 
;
_cod_original_sg_symbol_H-M 'C 2/c'
_cod_database_code 2213012
_cod_database_fobs_code 2213012

loop_
_symmetry_equiv_pos_as_xyz
'x, y, z'
'-x, y, -z+1/2'
'x+1/2, y+1/2, z'
'-x+1/2, y+1/2, -z+1/2'
'-x, -y, -z'
'x, -y, z-1/2'
'-x+1/2, -y+1/2, -z'
'x+1/2, -y+1/2, z-1/2'

loop_
_atom_site_type_symbol
_atom_site_label
_atom_site_fract_x
_atom_site_fract_y
_atom_site_fract_z
_atom_site_U_iso_or_equiv
_atom_site_adp_type
_atom_site_calc_flag
_atom_site_refinement_flags
_atom_site_occupancy
_atom_site_disorder_assembly
_atom_site_disorder_group
Tb Tb1 0.249656(9) 0.513399(10) 0.532361(16) 0.01778(8) Uani d . 1 . .
O O1 0.1979(2) 0.39360(17) 0.6023(3) 0.0334(7) Uani d . 1 . .
O O2 0.2915(2) 0.38392(18) 0.4586(3) 0.0334(7) Uani d . 1 . .
O O3 0.17932(18) 0.48211(16) 0.3139(3) 0.0273(6) Uani d . 1 . .
O O4 0.11733(17) 0.4629(2) 0.1016(3) 0.0286(6) Uani d . 1 . .
O O5 0.37118(18) 0.5345(2) 0.4357(3) 0.0374(8) Uani d . 1 . .
O O6 0.3464(2) 0.5227(2) 0.2084(4) 0.0453(10) Uani d . 1 . .
O O1W 0.2183(2) 0.62429(19) 0.3923(3) 0.0419(8) Uani d . 1 . .
H H1W1 0.1824 0.6497 0.4280 0.050 Uiso calc R 1 . .
H H1W2 0.1998 0.6120 0.3094 0.050 Uiso calc R 1 . .
O O2W 0.2793(2) 0.6243(2) 0.6683(3) 0.0433(9) Uani d . 1 . .
H H2W1 0.2719 0.6161 0.7529 0.052 Uiso calc R 1 . .
H H2W2 0.2476 0.6588 0.6356 0.052 Uiso calc R 1 . .
C C1 0.2425(3) 0.3550(3) 0.5333(4) 0.0318(10) Uani d . 1 . .
C C2 0.2349(3) 0.2732(3) 0.5425(5) 0.0379(10) Uani d . 1 . .
H H2 0.2071 0.2538 0.6130 0.045 Uiso calc R 1 . .
C C3 0.1155(2) 0.4720(2) 0.2303(4) 0.0202(7) Uani d . 1 . .
C C4 0.0356(2) 0.4703(2) 0.2891(4) 0.0241(8) Uani d . 1 . .
H H4 0.0360 0.4692 0.3858 0.029 Uiso calc R 1 . .
C C5 0.3937(2) 0.5284(2) 0.3161(4) 0.0246(8) Uani d . 1 . .
C C6 0.4842(2) 0.5294(3) 0.3090(4) 0.0302(9) Uani d . 1 . .
H H6 0.5193 0.5301 0.3921 0.036 Uiso calc R 1 . .
O O7 0.1403(7) 0.7579(6) 0.4186(12) 0.0317(18) Uani d PDU 0.25 A 1
N N1 0.0307(8) 0.7442(7) 0.5318(15) 0.044(3) Uani d PDU 0.25 A 1
C C7 0.1038(8) 0.7781(8) 0.5176(15) 0.059(4) Uani d PDU 0.25 A 1
H H7 0.1251 0.8146 0.5794 0.071 Uiso calc PR 0.25 A 1
C C8 -0.0004(12) 0.6870(13) 0.433(3) 0.070(6) Uani d PDU 0.25 A 1
H H8A -0.0517 0.6688 0.4573 0.105 Uiso calc PR 0.25 A 1
H H8B 0.0384 0.6471 0.4359 0.105 Uiso calc PR 0.25 A 1
H H8C -0.0082 0.7074 0.3403 0.105 Uiso calc PR 0.25 A 1
C C9 -0.0167(14) 0.7637(14) 0.645(2) 0.094(7) Uani d PDU 0.25 . 1
H H9A -0.0655 0.7341 0.6385 0.141 Uiso calc PR 0.25 . 1
H H9B -0.0315 0.8151 0.6375 0.141 Uiso calc PR 0.25 . 1
H H9C 0.0155 0.7549 0.7329 0.141 Uiso calc PR 0.25 . 1
O O7' 0.1679(6) 0.7466(6) 0.5943(12) 0.0317(18) Uani d PD 0.25 B 2
N N1' 0.0389(8) 0.7597(8) 0.4712(14) 0.044(3) Uani d PD 0.25 B 2
C C7' 0.1152(8) 0.7872(8) 0.5333(14) 0.059(4) Uani d PD 0.25 B 2
H H7' 0.1258 0.8375 0.5279 0.071 Uiso calc PR 0.25 B 2
C C8' 0.0284(11) 0.6799(9) 0.486(3) 0.070(6) Uani d PD 0.25 B 2
H H8'A -0.0244 0.6656 0.4404 0.105 Uiso calc PR 0.25 B 2
H H8'B 0.0323 0.6673 0.5831 0.105 Uiso calc PR 0.25 B 2
H H8'C 0.0704 0.6545 0.4432 0.105 Uiso calc PR 0.25 B 2
C C9' -0.0173(12) 0.8140(15) 0.403(2) 0.094(7) Uani d PD 0.25 B 2
H H9'A -0.0669 0.7899 0.3644 0.141 Uiso calc PR 0.25 B 2
H H9'B 0.0077 0.8378 0.3296 0.141 Uiso calc PR 0.25 B 2
H H9'C -0.0298 0.8503 0.4702 0.141 Uiso calc PR 0.25 B 2

loop_
_atom_site_aniso_label
_atom_site_aniso_U_11
_atom_site_aniso_U_22
_atom_site_aniso_U_33
_atom_site_aniso_U_12
_atom_site_aniso_U_13
_atom_site_aniso_U_23
Tb1 0.01182(11) 0.02661(12) 0.01545(11) -0.00061(6) 0.00393(7) -0.00092(6)
O1 0.0454(18) 0.0274(15) 0.0292(15) 0.0009(13) 0.0118(13) -0.0028(12)
O2 0.0436(18) 0.0329(16) 0.0251(14) 0.0081(14) 0.0089(13) 0.0006(12)
O3 0.0161(13) 0.0386(17) 0.0262(15) -0.0023(11) -0.0024(11) -0.0021(12)
O4 0.0179(13) 0.0502(17) 0.0191(13) -0.0036(13) 0.0083(10) 0.0014(13)
O5 0.0206(14) 0.074(2) 0.0196(14) -0.0043(15) 0.0104(12) 0.0011(15)
O6 0.0164(14) 0.094(3) 0.0250(16) -0.0059(16) 0.0001(13) -0.0102(17)
O1W 0.069(2) 0.0347(17) 0.0225(14) 0.0067(16) 0.0079(15) -0.0008(13)
O2W 0.066(2) 0.0434(19) 0.0210(14) -0.0169(17) 0.0098(15) -0.0033(13)
C1 0.045(3) 0.030(2) 0.0199(19) 0.0055(18) 0.0016(18) -0.0003(15)
C2 0.054(3) 0.032(2) 0.030(2) 0.005(2) 0.012(2) 0.0032(17)
C3 0.0152(16) 0.0271(19) 0.0191(17) -0.0009(14) 0.0047(14) 0.0011(14)
C4 0.0174(17) 0.041(2) 0.0154(15) -0.0006(16) 0.0071(14) -0.0004(15)
C5 0.0153(17) 0.037(2) 0.0224(18) -0.0015(15) 0.0053(14) 0.0010(16)
C6 0.0146(17) 0.057(3) 0.0194(18) 0.0001(18) 0.0031(14) 0.0031(19)
O7 0.027(4) 0.023(4) 0.047(4) 0.001(3) 0.012(3) 0.001(4)
N1 0.035(5) 0.041(7) 0.061(8) -0.001(4) 0.022(6) 0.012(6)
C7 0.055(6) 0.058(7) 0.071(7) -0.009(6) 0.033(6) -0.009(6)
C8 0.069(10) 0.064(8) 0.076(10) -0.005(7) 0.006(8) 0.008(8)
C9 0.097(11) 0.094(11) 0.092(10) -0.002(8) 0.017(8) 0.008(8)
O7' 0.027(4) 0.023(4) 0.047(4) 0.001(3) 0.012(3) 0.001(4)
N1' 0.035(5) 0.041(7) 0.061(8) -0.001(4) 0.022(6) 0.012(6)
C7' 0.055(6) 0.058(7) 0.071(7) -0.009(6) 0.033(6) -0.009(6)
C8' 0.069(10) 0.064(8) 0.076(10) -0.005(7) 0.006(8) 0.008(8)
C9' 0.097(11) 0.094(11) 0.092(10) -0.002(8) 0.017(8) 0.008(8)

loop_
_atom_type_symbol
_atom_type_description
_atom_type_scat_dispersion_real
_atom_type_scat_dispersion_imag
_atom_type_scat_source
C C 0.0033 0.0016 'International Tables Vol C Tables 4.2.6.8 and 6.1.1.4'
H H 0.0000 0.0000 'International Tables Vol C Tables 4.2.6.8 and 6.1.1.4'
N N 0.0061 0.0033 'International Tables Vol C Tables 4.2.6.8 and 6.1.1.4'
O O 0.0106 0.0060 'International Tables Vol C Tables 4.2.6.8 and 6.1.1.4'
Tb Tb -0.1723 4.1537 'International Tables Vol C Tables 4.2.6.8 and 6.1.1.4'

loop_
_geom_angle_atom_site_label_1
_geom_angle_atom_site_label_2
_geom_angle_atom_site_label_3
_geom_angle_site_symmetry_1
_geom_angle_site_symmetry_3
_geom_angle
O1 Tb1 O2 . . 51.80(10)
O1 Tb1 O3 . . 83.30(10)
O1 Tb1 O4 . 6_566 74.00(10)
O1 Tb1 O5 . . 126.50(10)
O1 Tb1 O6 . 6_566 77.10(10)
O1 Tb1 O1W . . 145.30(10)
O1 Tb1 O2W . . 129.80(10)
O2 Tb1 O3 . . 69.60(10)
O2 Tb1 O4 . 6_566 121.60(10)
O2 Tb1 O5 . . 76.60(10)
O2 Tb1 O6 . 6_566 76.00(10)
O2 Tb1 O1W . . 130.10(10)
O2 Tb1 O2W . . 149.90(10)
O3 Tb1 O4 . 6_566 85.70(10)
O3 Tb1 O5 . . 92.10(10)
O3 Tb1 O6 . 6_566 145.60(10)
O3 Tb1 O1W . . 69.70(10)
O3 Tb1 O2W . . 137.20(10)
O4 Tb1 O5 6_566 . 158.9(2)
O4 Tb1 O6 6_566 6_566 115.00(10)
O4 Tb1 O1W 6_566 . 82.30(10)
O4 Tb1 O2W 6_566 . 80.30(10)
O5 Tb1 O6 . 6_566 77.80(10)
O5 Tb1 O1W . . 77.30(10)
O5 Tb1 O2W . . 87.30(10)
O6 Tb1 O2W 6_566 . 75.90(10)
O6 Tb1 O1W 6_566 . 137.00(10)
O1W Tb1 O2W . . 68.50(10)
C1 O1 Tb1 . . 95.9(3)
C1 O2 Tb1 . . 90.6(3)
C3 O3 Tb1 . . 153.4(3)
C3 O4 Tb1 . 6_565 112.4(2)
C5 O5 Tb1 . . 135.3(3)
C5 O6 Tb1 . 6_565 166.2(4)
O2 C1 O1 . . 121.6(4)
O2 C1 C2 . . 120.8(4)
O1 C1 C2 . . 117.6(4)
C2 C2 C1 7_556 . 124.1(6)
O4 C3 O3 . . 122.5(3)
O4 C3 C4 . . 119.8(3)
O3 C3 C4 . . 117.7(3)
C4 C4 C3 2 . 123.0(4)
O6 C5 O5 . . 124.0(4)
O6 C5 C6 . . 119.8(4)
O5 C5 C6 . . 116.2(4)
C6 C6 C5 2_655 . 122.6(5)
C7 N1 C8 . . 119.7(10)
C7 N1 C9 . . 121.3(11)
C8 N1 C9 . . 119.0(15)
O7 C7 N1 . . 117.0(9)
C7' N1' C9' . . 116.0(10)
C7' N1' C8' . . 114.5(9)
C9' N1' C8' . . 129.5(14)
O7' C7' N1' . . 122.2(10)
Tb1 O1W H1W1 . . 109.5
Tb1 O1W H1W2 . . 109.5
H1W1 O1W H1W2 . . 109.5
Tb1 O2W H2W1 . . 109.5
Tb1 O2W H2W2 . . 109.5
C2 C2 H2 7_556 . 118.0
C1 C2 H2 . . 118.0
C4 C4 H4 2 . 118.5
C3 C4 H4 . . 118.5
C6 C6 H6 2_655 . 118.7
C5 C6 H6 . . 118.7
O7 C7 H7 . . 121.5
N1 C7 H7 . . 121.5
N1 C8 H8A . . 109.5
N1 C8 H8B . . 109.5
H8A C8 H8B . . 109.5
N1 C8 H8C . . 109.5
H8A C8 H8C . . 109.5
H8B C8 H8C . . 109.5
N1 C9 H9A . . 109.5
N1 C9 H9B . . 109.5
H9A C9 H9B . . 109.5
N1 C9 H9C . . 109.5
H9A C9 H9C . . 109.5
H9B C9 H9C . . 109.5
O7' C7' H7' . . 118.9
N1' C7' H7' . . 118.9
N1' C8' H8'A . . 109.5
N1' C8' H8'B . . 109.5
H8'A C8' H8'B . . 109.5
N1' C8' H8'C . . 109.5
H8'A C8' H8'C . . 109.5
H8'B C8' H8'C . . 109.5
N1' C9' H9'A . . 109.5
N1' C9' H9'B . . 109.5
H9'A C9' H9'B . . 109.5
N1' C9' H9'C . . 109.5
H9'A C9' H9'C . . 109.5
H9'B C9' H9'C . . 109.5

loop_
_geom_bond_atom_site_label_1
_geom_bond_atom_site_label_2
_geom_bond_site_symmetry_2
_geom_bond_distance
_geom_bond_publ_flag
Tb1 O1 . 2.450(3) yes
Tb1 O2 . 2.564(3) yes
Tb1 O3 . 2.348(3) yes
Tb1 O4 6_566 2.385(3) yes
Tb1 O5 . 2.330(3) yes
Tb1 O6 6_566 2.280(3) yes
Tb1 O1W . 2.437(3) yes
Tb1 O2W . 2.412(3) yes
O1 C1 . 1.256(5) ?
O2 C1 . 1.256(5) ?
O3 C3 . 1.259(5) ?
O4 C3 . 1.254(5) ?
O5 C5 . 1.254(5) ?
O6 C5 . 1.225(6) ?
C1 C2 . 1.487(7) ?
C2 C2 7_556 1.309(9) ?
C3 C4 . 1.489(5) ?
C4 C4 2 1.314(8) ?
C5 C6 . 1.496(5) ?
C6 C6 2_655 1.303(8) ?
O7 C7 . 1.239(10) ?
N1 C7 . 1.370(9) ?
N1 C8 . 1.457(10) ?
N1 C9 . 1.453(10) ?
O7' C7' . 1.230(10) ?
N1' C7' . 1.414(9) ?
N1' C9' . 1.451(10) ?
N1' C8' . 1.461(10) ?
O1W H1W1 . 0.85 ?
O1W H1W2 . 0.85 ?
O2W H2W1 . 0.85 ?
O2W H2W2 . 0.85 ?
C2 H2 . 0.9300 ?
C4 H4 . 0.9300 ?
C6 H6 . 0.9300 ?
C7 H7 . 0.9300 ?
C8 H8A . 0.9600 ?
C8 H8B . 0.9600 ?
C8 H8C . 0.9600 ?
C9 H9A . 0.9600 ?
C9 H9B . 0.9600 ?
C9 H9C . 0.9600 ?
C7' H7' . 0.9300 ?
C8' H8'A . 0.9600 ?
C8' H8'B . 0.9600 ?
C8' H8'C . 0.9600 ?
C9' H9'A . 0.9600 ?
C9' H9'B . 0.9600 ?
C9' H9'C . 0.9600 ?

loop_
_geom_hbond_atom_site_label_D
_geom_hbond_atom_site_label_H
_geom_hbond_atom_site_label_A
_geom_hbond_site_symmetry_A
_geom_hbond_distance_DH
_geom_hbond_distance_HA
_geom_hbond_distance_DA
_geom_hbond_angle_DHA
_geom_hbond_publ_flag
O1W H1W1 O7 . 0.85 2.07 2.760(10) 137 yes
O1W H1W2 O1 6_565 0.85 1.99 2.793(4) 156 yes
O2W H2W1 O2 6_566 0.85 1.97 2.783(4) 160 yes
O2W H2W2 O7' . 0.85 2.07 2.910(10) 169 yes

loop_
_geom_torsion_atom_site_label_1
_geom_torsion_atom_site_label_2
_geom_torsion_atom_site_label_3
_geom_torsion_atom_site_label_4
_geom_torsion_site_symmetry_1
_geom_torsion_site_symmetry_4
_geom_torsion
O6 Tb1 O1 C1 6_566 . -81.6(3)
O5 Tb1 O1 C1 . . -17.7(3)
O3 Tb1 O1 C1 . . 69.9(3)
O4 Tb1 O1 C1 6_566 . 157.3(3)
O2W Tb1 O1 C1 . . -140.5(3)
O1W Tb1 O1 C1 . . 108.3(3)
O2 Tb1 O1 C1 . . 0.6(2)
O6 Tb1 O2 C1 6_566 . 83.8(3)
O5 Tb1 O2 C1 . . 164.3(3)
O3 Tb1 O2 C1 . . -98.3(3)
O4 Tb1 O2 C1 6_566 . -27.2(3)
O2W Tb1 O2 C1 . . 104.8(3)
O1W Tb1 O2 C1 . . -135.4(2)
O1 Tb1 O2 C1 . . -0.6(2)
O6 Tb1 O3 C3 6_566 . 127.3(6)
O5 Tb1 O3 C3 . . -161.5(6)
O4 Tb1 O3 C3 6_566 . -2.4(6)
O2W Tb1 O3 C3 . . -73.2(6)
O1W Tb1 O3 C3 . . -85.8(6)
O1 Tb1 O3 C3 . . 72.0(6)
O2 Tb1 O3 C3 . . 123.6(6)
O6 Tb1 O5 C5 6_566 . 143.5(5)
O3 Tb1 O5 C5 . . -3.3(5)
O4 Tb1 O5 C5 6_566 . -86.6(6)
O2W Tb1 O5 C5 . . -140.4(5)
O1W Tb1 O5 C5 . . -71.9(5)
O1 Tb1 O5 C5 . . 79.9(5)
O2 Tb1 O5 C5 . . 65.2(5)
Tb1 O2 C1 O1 . . 1.1(4)
Tb1 O2 C1 C2 . . -179.2(4)
Tb1 O1 C1 O2 . . -1.2(4)
Tb1 O1 C1 C2 . . 179.1(3)
O2 C1 C2 C2 . 7_556 -13.3(9)
O1 C1 C2 C2 . 7_556 166.4(6)
Tb1 O4 C3 O3 6_565 . -9.4(5)
Tb1 O4 C3 C4 6_565 . 171.2(3)
Tb1 O3 C3 O4 . . 169.1(4)
Tb1 O3 C3 C4 . . -11.5(8)
O4 C3 C4 C4 . 2 -10.1(5)
O3 C3 C4 C4 . 2 170.4(2)
Tb1 O6 C5 O5 6_565 . -62.9(16)
Tb1 O6 C5 C6 6_565 . 118.1(12)
Tb1 O5 C5 O6 . . 16.4(8)
Tb1 O5 C5 C6 . . -164.5(3)
O6 C5 C6 C6 . 2_655 4.6(6)
O5 C5 C6 C6 . 2_655 -174.5(3)
C9 N1 C7 O7 . . 179.8(3)
C8 N1 C7 O7 . . 0.2(3)
C7 N1 C9 C9 . 2_556 -55.8(15)
C8 N1 C9 C9 . 2_556 123.8(15)
C9' N1' C7' O7' . . 179.9(3)
C8' N1' C7' O7' . . 0.1(3)
